data_7154867
loop_
_publ_author_name
'Aitken, R. Alan'
'Karodia, Nazira'
'McCarron, Hollie B.'
'Rouxel, C\'ecile'
'Sahabo, Nina'
'Slawin, Alexandra M. Z.'

_publ_section_title
;
 Synthesis, structure and pyrolysis of stabilised phosphonium ylides
 containing saturated oxygen heterocycles.
;
_journal_issue 5
_journal_name_full 'Organic &amp; biomolecular chemistry'
_journal_page_first 1794
_journal_page_last 1804
_journal_paper_doi 10.1039/c5ob02467f
_journal_volume 14
_journal_year 2016
_chemical_formula_moiety 'C31 H27 O3 P'
_chemical_formula_sum 'C31 H27 O3 P'
_chemical_formula_weight 478.53
_space_group_IT_number 14
_symmetry_cell_setting monoclinic
_symmetry_Int_Tables_number 14
_symmetry_space_group_name_Hall '-P 2ybc'
_symmetry_space_group_name_H-M 'P 1 21/c 1'
_atom_sites_solution_hydrogens geom
_atom_sites_solution_primary direct
_atom_sites_solution_secondary difmap
_audit_creation_date 2014-08-26
_audit_creation_method 'by CrystalStructure 4.1'
_audit_update_record
;
2015-11-05 deposited with the CCDC.
2016-01-05 downloaded from the CCDC.
;
_cell_angle_alpha 90.0000
_cell_angle_beta 96.272(4)
_cell_angle_gamma 90.0000
_cell_formula_units_Z 4
_cell_length_a 9.9232(13)
_cell_length_b 21.836(2)
_cell_length_c 11.4086(13)
_cell_measurement_reflns_used 8704
_cell_measurement_temperature 173
_cell_measurement_theta_max 27.50
_cell_measurement_theta_min 1.90
_cell_volume 2457.3(5)
_computing_cell_refinement 'CrystalClear-SM Expert 2.1 b32'
_computing_data_collection 'CrystalClear-SM Expert 2.1 b32 (Rigaku, 2014)'
_computing_data_reduction 'CrystalClear-SM Expert 2.1 b32'
_computing_molecular_graphics 'CrystalStructure 4.1'
_computing_publication_material 'CrystalStructure 4.1 (Rigaku, 2014)'
_computing_structure_refinement 'SHELXL-2013 (Sheldrick, 2013)'
_computing_structure_solution 'SIR2011 (Burla, et al., 2012)'
_diffrn_ambient_temperature 173
_diffrn_detector_area_resol_mean 11.628
_diffrn_measured_fraction_theta_full 1.000
_diffrn_measured_fraction_theta_max 0.998
_diffrn_measurement_device_type 'Rigaku XtaLAB P200'
_diffrn_measurement_method \w
_diffrn_radiation_type 'Mo K\a'
_diffrn_radiation_wavelength 0.71075
_diffrn_reflns_av_R_equivalents 0.0480
_diffrn_reflns_laue_measured_fraction_full 1.000
_diffrn_reflns_laue_measured_fraction_max 0.998
_diffrn_reflns_limit_h_max 11
_diffrn_reflns_limit_h_min -10
_diffrn_reflns_limit_k_max 26
_diffrn_reflns_limit_k_min -26
_diffrn_reflns_limit_l_max 13
_diffrn_reflns_limit_l_min -13
_diffrn_reflns_number 26295
_diffrn_reflns_point_group_measured_fraction_full 1.000
_diffrn_reflns_point_group_measured_fraction_max 0.998
_diffrn_reflns_theta_full 25.000
_diffrn_reflns_theta_max 25.389
_diffrn_reflns_theta_min 1.865
_diffrn_standards_number 0
_exptl_absorpt_coefficient_mu 0.143
_exptl_absorpt_correction_T_max 0.975
_exptl_absorpt_correction_T_min 0.792
_exptl_absorpt_correction_type multi-scan
_exptl_absorpt_process_details 'REQAB (Rigaku, 1998)'
_exptl_crystal_colour yellow
_exptl_crystal_density_diffrn 1.293
_exptl_crystal_density_method 'not measured'
_exptl_crystal_description prism
_exptl_crystal_F_000 1008.00
_exptl_crystal_size_max 0.180
_exptl_crystal_size_mid 0.180
_exptl_crystal_size_min 0.180
_refine_diff_density_max 0.43
_refine_diff_density_min -0.39
_refine_ls_extinction_method none
_refine_ls_goodness_of_fit_ref 1.041
_refine_ls_hydrogen_treatment constr
_refine_ls_number_parameters 316
_refine_ls_number_reflns 4506
_refine_ls_number_restraints 0
_refine_ls_R_factor_all 0.0523
_refine_ls_R_factor_gt 0.0484
_refine_ls_shift/su_max 0.001
_refine_ls_structure_factor_coef Fsqd
_refine_ls_weighting_details 'w = 1/[\s^2^(Fo^2^)+(0.0821P)^2^+1.2064P] where P=(Fo^2^+2Fc^2^)/3'
_refine_ls_weighting_scheme calc
_refine_ls_wR_factor_gt 0.1405
_refine_ls_wR_factor_ref 0.1430
_reflns_number_gt 3994
_reflns_number_total 4506
_reflns_threshold_expression F^2^>2.0\s(F^2^)
_cod_data_source_file c5ob02467f2.cif
_cod_data_source_block 10
_cod_depositor_comments 'Adding full bibliography for 7154867--7154869.cif.'
_cod_database_code 7154867
_shelxl_res_file
;
TITL HMAA1
CELL  0.71075 9.92320 21.83600 11.40860 90.00000 96.27200 90.00000
ZERR  4 0.00130 0.00200 0.00130 0.00000 0.00400 0.00000
LATT 1
SYMM    -X, .50+Y, .50-Z
SFAC C H O P
UNIT 124 108 12 4
L.S. 20
FMAP 2
PLAN -5
WPDB -2
HTAB
BOND $H
CONF
LIST 4
TEMP -100.0
ACTA 50
SIZE 0.180 0.180 0.180
WGHT    0.082100    1.206400
FVAR       1.39915
P1    4   -0.075465    0.649002    0.724780    11.00000    0.03126    0.02685 =
         0.02292    0.00152    0.00354   -0.00014
O20   3    0.162885    0.582296    0.794889    11.00000    0.03863    0.02786 =
         0.06612    0.00982    0.01116    0.00333
O22   3    0.412606    0.607753    0.720267    11.00000    0.06943    0.05780 =
         0.07818    0.00550    0.03419    0.01106
O26   3    0.032859    0.757293    0.604131    11.00000    0.04561    0.03937 =
         0.03613    0.01185    0.00119    0.00090
C1    1   -0.109673    0.603230    0.592910    11.00000    0.04673    0.03148 =
         0.02310    0.00134    0.00296    0.00070
C2    1   -0.015197    0.604483    0.511373    11.00000    0.05081    0.04805 =
         0.03032    0.00136    0.00827    0.00621
AFIX  43
H2    2    0.063936    0.629043    0.525474    11.00000   -1.20000
AFIX   0
C3    1   -0.037216    0.569628    0.409246    11.00000    0.08136    0.06232 =
         0.02831   -0.00093    0.01177    0.01674
AFIX  43
H3    2    0.026886    0.570673    0.353222    11.00000   -1.20000
AFIX   0
C4    1   -0.150706    0.533714    0.388585    11.00000    0.11009    0.04394 =
         0.02573   -0.00509   -0.00548    0.00907
AFIX  43
H4    2   -0.163911    0.509173    0.319527    11.00000   -1.20000
AFIX   0
C5    1   -0.245643    0.533322    0.468366    11.00000    0.08829    0.04462 =
         0.03509    0.00083   -0.01060   -0.01818
AFIX  43
H5    2   -0.325019    0.509000    0.453266    11.00000   -1.20000
AFIX   0
C6    1   -0.226152    0.568035    0.570055    11.00000    0.05927    0.04353 =
         0.03163    0.00155    0.00162   -0.01332
AFIX  43
H6    2   -0.292331    0.567829    0.624263    11.00000   -1.20000
AFIX   0
C7    1   -0.197893    0.710705    0.717742    11.00000    0.03246    0.03618 =
         0.03157    0.00788    0.00733    0.00312
C8    1   -0.309802    0.711670    0.635379    11.00000    0.04625    0.05159 =
         0.05753    0.00084   -0.01139    0.00444
AFIX  43
H8    2   -0.322631    0.680379    0.577379    11.00000   -1.20000
AFIX   0
C9    1   -0.404509    0.758793    0.637285    11.00000    0.04350    0.07689 =
         0.09477    0.00893   -0.01993    0.01157
AFIX  43
H9    2   -0.482085    0.759164    0.580569    11.00000   -1.20000
AFIX   0
C10   1   -0.387588    0.803638    0.718144    11.00000    0.05042    0.06230 =
         0.09637    0.01018    0.01695    0.02433
AFIX  43
H10   2   -0.453891    0.834989    0.718708    11.00000   -1.20000
AFIX   0
C11   1   -0.274702    0.804598    0.800474    11.00000    0.06542    0.04932 =
         0.05953    0.00019    0.01716    0.01827
AFIX  43
H11   2   -0.262710    0.836834    0.856565    11.00000   -1.20000
AFIX   0
C12   1   -0.179539    0.758618    0.800939    11.00000    0.05073    0.04400 =
         0.04259   -0.00050    0.00454    0.01147
AFIX  43
H12   2   -0.101601    0.759176    0.857254    11.00000   -1.20000
AFIX   0
C13   1   -0.109635    0.603428    0.851016    11.00000    0.02856    0.03040 =
         0.02506    0.00293    0.00226   -0.00077
C14   1   -0.112689    0.632759    0.957916    11.00000    0.07251    0.03303 =
         0.02806   -0.00165    0.00484   -0.00475
AFIX  43
H14   2   -0.095686    0.675528    0.963635    11.00000   -1.20000
AFIX   0
C15   1   -0.140286    0.600407    1.056711    11.00000    0.07921    0.05020 =
         0.02538    0.00142    0.01070    0.00497
AFIX  43
H15   2   -0.141041    0.620917    1.130073    11.00000   -1.20000
AFIX   0
C16   1   -0.166608    0.538707    1.049073    11.00000    0.04210    0.04861 =
         0.03264    0.01556    0.00868    0.00556
AFIX  43
H16   2   -0.188654    0.516762    1.116306    11.00000   -1.20000
AFIX   0
C17   1   -0.160892    0.508887    0.943698    11.00000    0.03968    0.03133 =
         0.04215    0.00997    0.00076   -0.00051
AFIX  43
H17   2   -0.176833    0.466016    0.938868    11.00000   -1.20000
AFIX   0
C18   1   -0.132120    0.540723    0.844477    11.00000    0.04256    0.02886 =
         0.03078    0.00049    0.00417    0.00146
AFIX  43
H18   2   -0.127776    0.519699    0.772085    11.00000   -1.20000
AFIX   0
C19   1    0.088080    0.680280    0.743349    11.00000    0.03129    0.02730 =
         0.02863    0.00147    0.00464    0.00043
C20   1    0.191282    0.636716    0.778693    11.00000    0.03538    0.03060 =
         0.03144    0.00320    0.00562    0.00196
C21   1    0.342057    0.653018    0.788009    11.00000    0.03291    0.03506 =
         0.05249    0.00200    0.00458    0.00350
AFIX  13
H21   2    0.354320    0.695180    0.756637    11.00000   -1.20000
AFIX   0
C23   1    0.476894    0.564378    0.808662    11.00000    0.05516    0.07140 =
         0.15015    0.01169    0.02088    0.03068
AFIX  23
H23A  2    0.427010    0.525036    0.804154    11.00000   -1.20000
H23B  2    0.571752    0.556351    0.793846    11.00000   -1.20000
AFIX   0
C24   1    0.473462    0.592307    0.926057    11.00000    0.08754    0.11638 =
         0.10461    0.03993   -0.01529    0.03286
AFIX  23
H24A  2    0.428219    0.564180    0.977453    11.00000   -1.20000
H24B  2    0.567105    0.599552    0.962934    11.00000   -1.20000
AFIX   0
C25   1    0.401170    0.649190    0.914336    11.00000    0.05410    0.06380 =
         0.04777   -0.01013   -0.02593    0.00833
AFIX  23
H25A  2    0.463352    0.683980    0.934592    11.00000   -1.20000
H25B  2    0.328453    0.650055    0.967214    11.00000   -1.20000
AFIX   0
C26   1    0.102496    0.741518    0.695165    11.00000    0.03439    0.02903 =
         0.03018    0.00337    0.00961    0.00399
C27   1    0.193270    0.787933    0.760003    11.00000    0.03336    0.02683 =
         0.04032   -0.00062    0.01096    0.00357
C28   1    0.230868    0.783509    0.880718    11.00000    0.04677    0.04009 =
         0.04063   -0.00638    0.01075    0.00204
AFIX  43
H28   2    0.204144    0.748927    0.923111    11.00000   -1.20000
AFIX   0
C29   1    0.307421    0.829596    0.939290    11.00000    0.05646    0.05710 =
         0.05226   -0.02259    0.00553   -0.00010
AFIX  43
H29   2    0.333565    0.826470    1.021694    11.00000   -1.20000
AFIX   0
C30   1    0.345570    0.880010    0.877703    11.00000    0.05202    0.04198 =
         0.08792   -0.02756    0.00898   -0.00476
AFIX  43
H30   2    0.398438    0.911392    0.917894    11.00000   -1.20000
AFIX   0
C31   1    0.307436    0.885057    0.758402    11.00000    0.04685    0.02806 =
         0.09028   -0.00172    0.01586   -0.00359
AFIX  43
H31   2    0.333499    0.920040    0.716800    11.00000   -1.20000
AFIX   0
C32   1    0.231589    0.839561    0.699050    11.00000    0.04036    0.03049 =
         0.05553    0.00551    0.01159    0.00180
AFIX  43
H32   2    0.205344    0.843271    0.616752    11.00000   -1.20000
AFIX   0
HKLF 4
 
REM  HMAA1
REM R1 =  0.0484 for    3994 Fo > 4sig(Fo)  and  0.0523 for all    4506 data
REM    316 parameters refined using      0 restraints
 
END  
     
WGHT      0.0819      1.2128 

REM Instructions for potential hydrogen bonds
EQIV $1 x, -y+3/2, z+1/2
HTAB C14 O26_$1

REM Highest difference peak  0.433,  deepest hole -0.386,  1-sigma level  0.050
Q1    1  -0.2626  0.7315  0.7983  11.00000  0.05    0.43
Q2    1   0.3809  0.6662  0.9376  11.00000  0.05    0.43
Q3    1   0.3744  0.6323  0.9319  11.00000  0.05    0.39
Q4    1  -0.3609  0.7748  0.7817  11.00000  0.05    0.39
Q5    1   0.5349  0.6026  0.8604  11.00000  0.05    0.38
;

loop_
_symmetry_equiv_pos_site_id
_symmetry_equiv_pos_as_xyz
1 +X,+Y,+Z
2 -X,1/2+Y,1/2-Z
3 -X,-Y,-Z
4 +X,1/2-Y,1/2+Z

loop_
_atom_site_label
_atom_site_type_symbol
_atom_site_fract_x
_atom_site_fract_y
_atom_site_fract_z
_atom_site_U_iso_or_equiv
_atom_site_adp_type
_atom_site_occupancy
_atom_site_site_symmetry_multiplicity
_atom_site_calc_flag
_atom_site_refinement_flags
P1 P -0.07546(5) 0.64900(2) 0.72478(4) 0.02697(16) Uani 1 4 d .
O20 O 0.16289(15) 0.58230(6) 0.79489(14) 0.0438(4) Uani 1 4 d .
O22 O 0.4126(2) 0.60775(9) 0.72027(18) 0.0665(5) Uani 1 4 d .
O26 O 0.03286(15) 0.75729(7) 0.60413(12) 0.0406(4) Uani 1 4 d .
C1 C -0.1097(2) 0.60323(9) 0.59291(16) 0.0338(4) Uani 1 4 d .
C2 C -0.0152(2) 0.60448(11) 0.51137(18) 0.0428(5) Uani 1 4 d .
C3 C -0.0372(3) 0.56963(13) 0.40925(19) 0.0569(7) Uani 1 4 d .
C4 C -0.1507(3) 0.53371(12) 0.38859(19) 0.0609(8) Uani 1 4 d .
C5 C -0.2456(3) 0.53332(11) 0.4684(2) 0.0573(7) Uani 1 4 d .
C6 C -0.2261(3) 0.56804(10) 0.57005(18) 0.0451(5) Uani 1 4 d .
C7 C -0.1979(2) 0.71071(9) 0.71774(16) 0.0331(4) Uani 1 4 d .
C8 C -0.3098(3) 0.71167(12) 0.6354(2) 0.0530(6) Uani 1 4 d .
C9 C -0.4045(3) 0.75879(15) 0.6373(3) 0.0737(9) Uani 1 4 d .
C10 C -0.3876(3) 0.80364(14) 0.7181(3) 0.0690(8) Uani 1 4 d .
C11 C -0.2747(3) 0.80460(12) 0.8005(2) 0.0573(6) Uani 1 4 d .
C12 C -0.1795(3) 0.75862(10) 0.8009(2) 0.0458(5) Uani 1 4 d .
C13 C -0.10964(18) 0.60343(8) 0.85102(15) 0.0281(4) Uani 1 4 d .
C14 C -0.1127(3) 0.63276(10) 0.95792(18) 0.0446(5) Uani 1 4 d .
C15 C -0.1403(3) 0.60041(11) 1.05671(19) 0.0512(6) Uani 1 4 d .
C16 C -0.1666(2) 0.53871(10) 1.04907(18) 0.0408(5) Uani 1 4 d .
C17 C -0.1609(2) 0.50889(9) 0.94370(18) 0.0380(5) Uani 1 4 d .
C18 C -0.1321(2) 0.54072(9) 0.84448(17) 0.0341(4) Uani 1 4 d .
C19 C 0.08808(19) 0.68028(8) 0.74335(16) 0.0290(4) Uani 1 4 d .
C20 C 0.1913(2) 0.63672(9) 0.77869(17) 0.0323(4) Uani 1 4 d .
C21 C 0.3421(2) 0.65302(10) 0.7880(2) 0.0402(5) Uani 1 4 d .
C23 C 0.4769(3) 0.56438(17) 0.8087(4) 0.0915(12) Uani 1 4 d .
C24 C 0.4735(4) 0.5923(2) 0.9261(4) 0.1047(14) Uani 1 4 d .
C25 C 0.4012(3) 0.64919(12) 0.9143(2) 0.0575(7) Uani 1 4 d .
C26 C 0.10250(19) 0.74152(9) 0.69517(16) 0.0308(4) Uani 1 4 d .
C27 C 0.1933(2) 0.78793(9) 0.76000(17) 0.0330(4) Uani 1 4 d .
C28 C 0.2309(2) 0.78351(10) 0.88072(19) 0.0421(5) Uani 1 4 d .
C29 C 0.3074(3) 0.82960(12) 0.9393(2) 0.0553(6) Uani 1 4 d .
C30 C 0.3456(3) 0.88001(12) 0.8777(3) 0.0605(7) Uani 1 4 d .
C31 C 0.3074(3) 0.88506(10) 0.7584(3) 0.0544(6) Uani 1 4 d .
C32 C 0.2316(2) 0.83956(9) 0.6990(2) 0.0417(5) Uani 1 4 d .
H2 H 0.06394 0.62904 0.52547 0.0513 Uiso 1 4 calc R
H3 H 0.02689 0.57067 0.35322 0.0683 Uiso 1 4 calc R
H4 H -0.16391 0.50917 0.31953 0.0730 Uiso 1 4 calc R
H5 H -0.32502 0.509 0.45327 0.0687 Uiso 1 4 calc R
H6 H -0.29233 0.56783 0.62426 0.0541 Uiso 1 4 calc R
H8 H -0.32263 0.68038 0.57738 0.0637 Uiso 1 4 calc R
H9 H -0.48209 0.75916 0.58057 0.0885 Uiso 1 4 calc R
H10 H -0.45389 0.83499 0.71871 0.0828 Uiso 1 4 calc R
H11 H -0.26271 0.83683 0.85657 0.0688 Uiso 1 4 calc R
H12 H -0.1016 0.75918 0.85725 0.0550 Uiso 1 4 calc R
H14 H -0.09569 0.67553 0.96363 0.0535 Uiso 1 4 calc R
H15 H -0.14104 0.62092 1.13007 0.0615 Uiso 1 4 calc R
H16 H -0.18865 0.51676 1.11631 0.0489 Uiso 1 4 calc R
H17 H -0.17683 0.46602 0.93887 0.0456 Uiso 1 4 calc R
H18 H -0.12778 0.5197 0.77209 0.0409 Uiso 1 4 calc R
H21 H 0.35432 0.69518 0.75664 0.0482 Uiso 1 4 calc R
H23A H 0.42701 0.52504 0.80415 0.1098 Uiso 1 4 calc R
H23B H 0.57175 0.55635 0.79385 0.1098 Uiso 1 4 calc R
H24A H 0.42822 0.56418 0.97745 0.1257 Uiso 1 4 calc R
H24B H 0.56711 0.59955 0.96293 0.1257 Uiso 1 4 calc R
H25A H 0.46335 0.68398 0.93459 0.0690 Uiso 1 4 calc R
H25B H 0.32845 0.65006 0.96721 0.0690 Uiso 1 4 calc R
H28 H 0.20414 0.74893 0.92311 0.0505 Uiso 1 4 calc R
H29 H 0.33357 0.82647 1.02169 0.0664 Uiso 1 4 calc R
H30 H 0.39844 0.91139 0.91789 0.0726 Uiso 1 4 calc R
H31 H 0.3335 0.92004 0.7168 0.0653 Uiso 1 4 calc R
H32 H 0.20534 0.84327 0.61675 0.0500 Uiso 1 4 calc R

loop_
_atom_site_aniso_label
_atom_site_aniso_U_11
_atom_site_aniso_U_22
_atom_site_aniso_U_33
_atom_site_aniso_U_12
_atom_site_aniso_U_13
_atom_site_aniso_U_23
P1 0.0313(3) 0.0268(3) 0.0229(3) -0.00014(18) 0.00354(18) 0.00152(17)
O20 0.0386(8) 0.0279(8) 0.0661(10) 0.0033(6) 0.0112(7) 0.0098(7)
O22 0.0694(12) 0.0578(11) 0.0782(13) 0.0111(9) 0.0342(10) 0.0055(9)
O26 0.0456(9) 0.0394(8) 0.0361(8) 0.0009(6) 0.0012(6) 0.0118(6)
C1 0.0467(12) 0.0315(10) 0.0231(9) 0.0007(8) 0.0030(8) 0.0013(7)
C2 0.0508(13) 0.0481(12) 0.0303(10) 0.0062(10) 0.0083(9) 0.0014(9)
C3 0.0814(19) 0.0623(16) 0.0283(11) 0.0167(14) 0.0118(11) -0.0009(10)
C4 0.110(2) 0.0439(13) 0.0257(11) 0.0091(14) -0.0055(12) -0.0051(9)
C5 0.0883(19) 0.0446(13) 0.0351(12) -0.0182(13) -0.0106(12) 0.0008(10)
C6 0.0593(14) 0.0435(12) 0.0316(10) -0.0133(10) 0.0016(9) 0.0015(9)
C7 0.0325(10) 0.0362(11) 0.0316(9) 0.0031(8) 0.0073(8) 0.0079(8)
C8 0.0462(14) 0.0516(14) 0.0575(14) 0.0044(11) -0.0114(11) 0.0008(11)
C9 0.0435(15) 0.077(2) 0.095(2) 0.0116(14) -0.0199(14) 0.0089(18)
C10 0.0504(16) 0.0623(17) 0.096(2) 0.0243(13) 0.0170(15) 0.0102(16)
C11 0.0654(17) 0.0493(14) 0.0595(15) 0.0183(12) 0.0172(13) 0.0002(12)
C12 0.0507(13) 0.0440(12) 0.0426(12) 0.0115(10) 0.0045(10) -0.0005(10)
C13 0.0286(9) 0.0304(10) 0.0251(9) -0.0008(7) 0.0023(7) 0.0029(7)
C14 0.0725(16) 0.0330(11) 0.0281(10) -0.0047(10) 0.0048(10) -0.0017(8)
C15 0.0792(17) 0.0502(14) 0.0254(10) 0.0050(12) 0.0107(10) 0.0014(9)
C16 0.0421(12) 0.0486(13) 0.0326(10) 0.0056(10) 0.0087(8) 0.0156(9)
C17 0.0397(11) 0.0313(10) 0.0422(11) -0.0005(8) 0.0008(9) 0.0100(8)
C18 0.0426(11) 0.0289(10) 0.0308(9) 0.0015(8) 0.0042(8) 0.0005(8)
C19 0.0313(10) 0.0273(9) 0.0286(9) 0.0004(7) 0.0046(7) 0.0015(7)
C20 0.0354(11) 0.0306(10) 0.0314(10) 0.0020(8) 0.0056(8) 0.0032(8)
C21 0.0329(11) 0.0351(11) 0.0525(13) 0.0035(8) 0.0046(9) 0.0020(9)
C23 0.0552(19) 0.071(2) 0.150(4) 0.0307(16) 0.021(2) 0.012(2)
C24 0.088(3) 0.116(3) 0.105(3) 0.033(2) -0.015(2) 0.040(3)
C25 0.0541(15) 0.0638(16) 0.0478(13) 0.0083(12) -0.0259(11) -0.0101(12)
C26 0.0344(10) 0.0290(10) 0.0302(9) 0.0040(8) 0.0096(8) 0.0034(7)
C27 0.0334(10) 0.0268(10) 0.0403(11) 0.0036(8) 0.0110(8) -0.0006(8)
C28 0.0468(12) 0.0401(12) 0.0406(11) 0.0020(9) 0.0107(9) -0.0064(9)
C29 0.0565(15) 0.0571(15) 0.0523(14) -0.0001(12) 0.0055(11) -0.0226(12)
C30 0.0520(15) 0.0420(14) 0.088(2) -0.0048(11) 0.0090(14) -0.0276(14)
C31 0.0469(14) 0.0281(11) 0.090(2) -0.0036(10) 0.0159(13) -0.0017(11)
C32 0.0404(12) 0.0305(11) 0.0555(13) 0.0018(9) 0.0116(10) 0.0055(9)

loop_
_atom_type_symbol
_atom_type_description
_atom_type_scat_dispersion_real
_atom_type_scat_dispersion_imag
_atom_type_scat_source
C C 0.0033 0.0016
;
International Tables for Crystallography
(Vol. C, Tables 4.2.6.8 and 6.1.1.4)
;
H H 0.0000 0.0000
;
International Tables for Crystallography
(Vol. C, Table 6.1.1.4)
;
O O 0.0106 0.0060
;
International Tables for Crystallography
(Vol. C, Tables 4.2.6.8 and 6.1.1.4)
;
P P 0.1023 0.0942
;
International Tables for Crystallography
(Vol. C, Tables 4.2.6.8 and 6.1.1.4)
;

loop_
_geom_angle_atom_site_label_1
_geom_angle_atom_site_label_2
_geom_angle_atom_site_label_3
_geom_angle
_geom_angle_publ_flag
C1 P1 C7 108.10(9) yes
C1 P1 C13 108.87(9) yes
C1 P1 C19 113.80(9) yes
C7 P1 C13 105.13(9) yes
C7 P1 C19 108.87(9) yes
C13 P1 C19 111.66(8) yes
C21 O22 C23 105.4(2) yes
P1 C1 C2 117.83(16) yes
P1 C1 C6 122.62(16) yes
C2 C1 C6 119.54(18) yes
C1 C2 C3 119.6(2) yes
C2 C3 C4 120.6(2) yes
C3 C4 C5 119.8(2) yes
C4 C5 C6 120.5(3) yes
C1 C6 C5 119.9(2) yes
P1 C7 C8 122.00(17) yes
P1 C7 C12 119.04(15) yes
C8 C7 C12 118.9(2) yes
C7 C8 C9 119.7(2) yes
C8 C9 C10 121.0(3) yes
C9 C10 C11 120.6(3) yes
C10 C11 C12 119.7(2) yes
C7 C12 C11 120.0(2) yes
P1 C13 C14 118.11(14) yes
P1 C13 C18 122.80(14) yes
C14 C13 C18 119.09(18) yes
C13 C14 C15 120.6(2) yes
C14 C15 C16 120.2(2) yes
C15 C16 C17 119.7(2) yes
C16 C17 C18 120.63(19) yes
C13 C18 C17 119.84(18) yes
P1 C19 C20 113.70(14) yes
P1 C19 C26 116.07(13) yes
C20 C19 C26 128.48(18) yes
O20 C20 C19 120.97(18) yes
O20 C20 C21 116.68(17) yes
C19 C20 C21 122.14(17) yes
O22 C21 C20 108.88(17) yes
O22 C21 C25 107.93(18) yes
C20 C21 C25 109.33(19) yes
O22 C23 C24 107.7(3) yes
C23 C24 C25 109.5(3) yes
C21 C25 C24 106.1(3) yes
O26 C26 C19 120.32(17) yes
O26 C26 C27 118.63(18) yes
C19 C26 C27 120.87(16) yes
C26 C27 C28 121.63(18) yes
C26 C27 C32 118.79(17) yes
C28 C27 C32 119.36(19) yes
C27 C28 C29 120.0(2) yes
C28 C29 C30 119.9(2) yes
C29 C30 C31 120.4(2) yes
C30 C31 C32 120.3(2) yes
C27 C32 C31 120.0(2) yes
C1 C2 H2 120.183 no
C3 C2 H2 120.183 no
C2 C3 H3 119.721 no
C4 C3 H3 119.712 no
C3 C4 H4 120.088 no
C5 C4 H4 120.097 no
C4 C5 H5 119.750 no
C6 C5 H5 119.751 no
C1 C6 H6 120.051 no
C5 C6 H6 120.042 no
C7 C8 H8 120.137 no
C9 C8 H8 120.129 no
C8 C9 H9 119.524 no
C10 C9 H9 119.517 no
C9 C10 H10 119.694 no
C11 C10 H10 119.688 no
C10 C11 H11 120.132 no
C12 C11 H11 120.123 no
C7 C12 H12 120.011 no
C11 C12 H12 120.014 no
C13 C14 H14 119.715 no
C15 C14 H14 119.726 no
C14 C15 H15 119.908 no
C16 C15 H15 119.913 no
C15 C16 H16 120.174 no
C17 C16 H16 120.170 no
C16 C17 H17 119.689 no
C18 C17 H17 119.683 no
C13 C18 H18 120.074 no
C17 C18 H18 120.085 no
O22 C21 H21 110.221 no
C20 C21 H21 110.213 no
C25 C21 H21 110.220 no
O22 C23 H23A 110.171 no
O22 C23 H23B 110.176 no
C24 C23 H23A 110.174 no
C24 C23 H23B 110.169 no
H23A C23 H23B 108.467 no
C23 C24 H24A 109.758 no
C23 C24 H24B 109.756 no
C25 C24 H24A 109.768 no
C25 C24 H24B 109.772 no
H24A C24 H24B 108.228 no
C21 C25 H25A 110.504 no
C21 C25 H25B 110.506 no
C24 C25 H25A 110.511 no
C24 C25 H25B 110.519 no
H25A C25 H25B 108.682 no
C27 C28 H28 119.989 no
C29 C28 H28 119.998 no
C28 C29 H29 120.022 no
C30 C29 H29 120.031 no
C29 C30 H30 119.804 no
C31 C30 H30 119.805 no
C30 C31 H31 119.863 no
C32 C31 H31 119.861 no
C27 C32 H32 119.994 no
C31 C32 H32 119.998 no

loop_
_geom_bond_atom_site_label_1
_geom_bond_atom_site_label_2
_geom_bond_distance
_geom_bond_publ_flag
P1 C1 1.8072(19) yes
P1 C7 1.810(2) yes
P1 C13 1.8128(18) yes
P1 C19 1.7521(19) yes
O20 C20 1.240(2) yes
O22 C21 1.477(3) yes
O22 C23 1.477(4) yes
O26 C26 1.232(2) yes
C1 C2 1.391(3) yes
C1 C6 1.389(3) yes
C2 C3 1.389(3) yes
C3 C4 1.372(4) yes
C4 C5 1.380(4) yes
C5 C6 1.382(3) yes
C7 C8 1.374(3) yes
C7 C12 1.411(3) yes
C8 C9 1.395(4) yes
C9 C10 1.343(5) yes
C10 C11 1.381(4) yes
C11 C12 1.378(4) yes
C13 C14 1.381(3) yes
C13 C18 1.388(3) yes
C14 C15 1.383(3) yes
C15 C16 1.373(3) yes
C16 C17 1.374(3) yes
C17 C18 1.384(3) yes
C19 C20 1.423(3) yes
C19 C26 1.459(3) yes
C20 C21 1.530(3) yes
C21 C25 1.498(3) yes
C23 C24 1.475(6) yes
C24 C25 1.433(5) yes
C26 C27 1.497(3) yes
C27 C28 1.390(3) yes
C27 C32 1.399(3) yes
C28 C29 1.388(3) yes
C29 C30 1.381(4) yes
C30 C31 1.377(4) yes
C31 C32 1.379(3) yes
C2 H2 0.950 no
C3 H3 0.950 no
C4 H4 0.950 no
C5 H5 0.950 no
C6 H6 0.950 no
C8 H8 0.950 no
C9 H9 0.950 no
C10 H10 0.950 no
C11 H11 0.950 no
C12 H12 0.950 no
C14 H14 0.950 no
C15 H15 0.950 no
C16 H16 0.950 no
C17 H17 0.950 no
C18 H18 0.950 no
C21 H21 1.000 no
C23 H23A 0.990 no
C23 H23B 0.990 no
C24 H24A 0.990 no
C24 H24B 0.990 no
C25 H25A 0.990 no
C25 H25B 0.990 no
C28 H28 0.950 no
C29 H29 0.950 no
C30 H30 0.950 no
C31 H31 0.950 no
C32 H32 0.950 no

loop_
_geom_contact_atom_site_label_1
_geom_contact_atom_site_label_2
_geom_contact_distance
_geom_contact_publ_flag
_geom_contact_site_symmetry_2
P1 O20 2.8181(15) no .
P1 O26 2.9941(16) no .
O20 O22 2.763(3) no .
O20 C1 3.387(2) no .
O20 C2 3.546(3) no .
O20 C13 2.884(2) no .
O20 C18 3.174(3) no .
O20 C23 3.127(4) no .
O20 C24 3.283(4) no .
O20 C25 2.979(3) no .
O26 C2 3.517(3) no .
O26 C7 2.934(3) no .
O26 C8 3.598(3) no .
O26 C12 3.243(3) no .
O26 C20 3.562(2) no .
O26 C28 3.576(3) no .
O26 C32 2.797(3) no .
C1 C4 2.774(3) no .
C1 C8 3.162(3) no .
C1 C18 3.208(3) no .
C1 C20 3.544(3) no .
C2 C5 2.764(4) no .
C2 C19 3.194(3) no .
C2 C20 3.554(3) no .
C3 C6 2.763(4) no .
C6 C7 3.538(3) no .
C6 C8 3.349(3) no .
C6 C13 3.376(3) no .
C6 C18 3.223(3) no .
C7 C10 2.768(4) no .
C7 C14 3.258(3) no .
C7 C26 3.094(3) no .
C8 C11 2.765(4) no .
C9 C12 2.749(4) no .
C12 C13 3.493(3) no .
C12 C14 3.308(3) no .
C12 C19 3.285(3) no .
C12 C26 3.188(3) no .
C13 C16 2.775(3) no .
C13 C20 3.266(3) no .
C14 C17 2.748(3) no .
C14 C19 3.479(3) no .
C15 C18 2.759(3) no .
C19 C25 3.549(3) no .
C19 C28 3.010(3) no .
C20 C23 3.230(4) no .
C20 C24 3.253(5) no .
C20 C27 3.309(3) no .
C20 C28 3.418(3) no .
C21 C26 3.156(3) no .
C21 C27 3.295(3) no .
C21 C28 3.273(3) no .
C25 C28 3.386(3) no .
C27 C30 2.772(3) no .
C28 C31 2.770(3) no .
C29 C32 2.770(3) no .
O20 C4 3.280(3) no 3_566
O20 C16 3.184(3) no 3_567
O20 C17 3.588(3) no 3_567
O22 C29 3.536(3) no 4_564
O26 C14 3.179(3) no 4_564
O26 C15 3.563(3) no 4_564
O26 C28 3.499(3) no 4_564
C2 C4 3.565(4) no 3_566
C3 C4 3.599(4) no 3_566
C4 O20 3.280(3) no 3_566
C4 C2 3.565(4) no 3_566
C4 C3 3.599(4) no 3_566
C10 C31 3.582(4) no 1_455
C14 O26 3.179(3) no 4_565
C15 O26 3.563(3) no 4_565
C16 O20 3.184(3) no 3_567
C16 C17 3.404(3) no 3_567
C16 C18 3.533(3) no 3_567
C17 O20 3.588(3) no 3_567
C17 C16 3.404(3) no 3_567
C17 C17 3.332(3) no 3_567
C18 C16 3.533(3) no 3_567
C28 O26 3.499(3) no 4_565
C29 O22 3.536(3) no 4_565
C31 C10 3.582(4) no 1_655
P1 H2 2.8215 no .
P1 H6 2.9238 no .
P1 H8 2.9003 no .
P1 H12 2.8680 no .
P1 H14 2.8144 no .
P1 H18 2.9315 no .
O20 H2 3.2854 no .
O20 H18 3.1768 no .
O20 H21 3.1710 no .
O20 H23A 2.8954 no .
O20 H24A 3.1982 no .
O20 H25B 2.8368 no .
O22 H24A 3.0722 no .
O22 H24B 3.0198 no .
O22 H25A 2.9553 no .
O22 H25B 3.1626 no .
O26 H2 2.9671 no .
O26 H12 3.3110 no .
O26 H32 2.5340 no .
C1 H3 3.2602 no .
C1 H5 3.2549 no .
C1 H8 2.6932 no .
C1 H18 2.7601 no .
C2 H4 3.2547 no .
C2 H6 3.2612 no .
C3 H5 3.2364 no .
C4 H2 3.2530 no .
C4 H6 3.2534 no .
C5 H3 3.2374 no .
C5 H8 3.5567 no .
C5 H18 3.5464 no .
C6 H2 3.2618 no .
C6 H4 3.2540 no .
C6 H8 2.6379 no .
C6 H18 2.6246 no .
C7 H6 3.3958 no .
C7 H9 3.2492 no .
C7 H11 3.2755 no .
C7 H14 2.9777 no .
C8 H6 3.1490 no .
C8 H10 3.2398 no .
C8 H12 3.2572 no .
C9 H11 3.2208 no .
C10 H8 3.2349 no .
C10 H12 3.2452 no .
C11 H9 3.2227 no .
C12 H8 3.2632 no .
C12 H10 3.2426 no .
C12 H14 2.6630 no .
C13 H6 3.0917 no .
C13 H12 3.4025 no .
C13 H15 3.2550 no .
C13 H17 3.2555 no .
C14 H12 2.9965 no .
C14 H16 3.2476 no .
C14 H18 3.2469 no .
C15 H17 3.2317 no .
C16 H14 3.2436 no .
C16 H18 3.2515 no .
C17 H15 3.2330 no .
C18 H6 2.8840 no .
C18 H14 3.2460 no .
C18 H16 3.2536 no .
C19 H2 2.7125 no .
C19 H12 2.9553 no .
C19 H14 3.2639 no .
C19 H21 2.6498 no .
C19 H25B 3.3640 no .
C19 H28 2.6950 no .
C20 H2 3.0287 no .
C20 H23A 3.3697 no .
C20 H24A 3.4661 no .
C20 H25A 3.2354 no .
C20 H25B 2.4339 no .
C20 H28 2.9476 no .
C21 H23A 2.9189 no .
C21 H23B 3.1020 no .
C21 H24A 2.9600 no .
C21 H24B 3.0593 no .
C21 H28 3.0159 no .
C23 H21 3.1355 no .
C23 H25A 2.9908 no .
C23 H25B 3.0861 no .
C24 H21 3.1113 no .
C25 H23A 3.0109 no .
C25 H23B 3.0615 no .
C25 H28 2.9358 no .
C26 H2 3.1249 no .
C26 H12 2.9134 no .
C26 H21 2.7161 no .
C26 H28 2.6894 no .
C26 H32 2.6416 no .
C27 H12 3.3009 no .
C27 H21 2.5828 no .
C27 H29 3.2637 no .
C27 H31 3.2636 no .
C28 H12 3.3235 no .
C28 H21 2.7575 no .
C28 H25A 3.1801 no .
C28 H25B 3.1928 no .
C28 H30 3.2540 no .
C28 H32 3.2664 no .
C29 H25A 3.5392 no .
C29 H31 3.2486 no .
C30 H28 3.2541 no .
C30 H32 3.2462 no .
C31 H29 3.2491 no .
C32 H21 3.4175 no .
C32 H28 3.2676 no .
C32 H30 3.2452 no .
H2 H3 2.3374 no .
H3 H4 2.3188 no .
H4 H5 2.3274 no .
H5 H6 2.3287 no .
H6 H8 2.5261 no .
H6 H18 2.4522 no .
H8 H9 2.3403 no .
H9 H10 2.2820 no .
H10 H11 2.3286 no .
H11 H12 2.3299 no .
H12 H14 2.1903 no .
H12 H28 3.0531 no .
H14 H15 2.3274 no .
H14 H28 3.4548 no .
H15 H16 2.3248 no .
H16 H17 2.3219 no .
H17 H18 2.3310 no .
H21 H25A 2.2073 no .
H21 H25B 2.6349 no .
H21 H28 2.7971 no .
H23A H24A 2.1528 no .
H23A H24B 2.7039 no .
H23A H25B 3.5025 no .
H23B H24A 2.6640 no .
H23B H24B 2.1523 no .
H23B H25A 3.4467 no .
H24A H25A 2.6909 no .
H24A H25B 2.1178 no .
H24B H25A 2.1192 no .
H24B H25B 2.6178 no .
H25A H28 2.9277 no .
H25A H29 3.5506 no .
H25B H28 2.5100 no .
H28 H29 2.3379 no .
H29 H30 2.3285 no .
H30 H31 2.3219 no .
H31 H32 2.3266 no .
O20 H4 2.3867 no 3_566
O20 H16 2.3904 no 3_567
O20 H17 3.2041 no 3_567
O22 H4 3.5454 no 3_566
O22 H5 3.2861 no 3_566
O22 H6 3.3516 no 1_655
O22 H29 2.7245 no 4_564
O22 H30 3.4625 no 4_564
O26 H12 3.0036 no 4_564
O26 H14 2.4293 no 4_564
O26 H15 3.2015 no 4_564
O26 H28 2.8177 no 4_564
C1 H11 3.2241 no 4_564
C2 H4 3.5057 no 3_566
C2 H11 3.1378 no 4_564
C2 H12 3.5158 no 4_564
C3 H11 3.0407 no 4_564
C3 H15 3.4269 no 1_554
C3 H18 3.3920 no 3_566
C4 H11 3.0449 no 4_564
C4 H15 3.5208 no 1_554
C4 H16 3.1101 no 1_554
C4 H23A 3.5610 no 3_566
C5 H11 3.1061 no 4_564
C5 H30 3.3914 no 2_546
C6 H11 3.1914 no 4_564
C6 H23B 3.4242 no 1_455
C8 H11 3.4325 no 4_564
C9 H21 3.1973 no 1_455
C9 H25A 2.8224 no 4_464
C9 H29 3.3483 no 4_464
C10 H15 3.2009 no 4_564
C10 H21 3.5506 no 1_455
C10 H24B 3.5864 no 4_464
C10 H25A 3.4176 no 4_464
C11 H8 3.2623 no 4_565
C11 H15 2.9575 no 4_564
C12 H15 3.3208 no 4_564
C13 H23B 3.3208 no 1_455
C13 H24B 3.5807 no 1_455
C14 H24B 3.2657 no 1_455
C14 H32 3.5025 no 4_565
C15 H17 3.4604 no 3_567
C15 H24B 2.9827 no 1_455
C16 H4 3.1495 no 1_556
C16 H17 3.3973 no 3_567
C16 H23A 3.5163 no 3_567
C16 H24A 3.4215 no 3_567
C16 H24B 3.0241 no 1_455
C17 H17 3.5135 no 3_567
C17 H23B 3.1693 no 1_455
C17 H24A 3.3036 no 3_567
C17 H24B 3.3737 no 1_455
C17 H31 3.0603 no 2_546
C18 H3 3.5508 no 3_566
C18 H16 3.4053 no 3_567
C18 H23B 2.9520 no 1_455
C18 H31 3.3348 no 2_546
C20 H4 3.3781 no 3_566
C20 H16 3.5601 no 3_567
C20 H29 3.4844 no 4_564
C21 H29 3.0632 no 4_564
C23 H5 3.5755 no 3_566
C23 H6 3.2754 no 1_655
C23 H16 3.5480 no 3_567
C25 H9 2.9092 no 4_665
C25 H32 3.1806 no 4_565
C26 H28 3.3732 no 4_564
C26 H29 3.5172 no 4_564
C28 H2 3.1169 no 4_565
C28 H9 3.5722 no 4_665
C29 H2 2.8529 no 4_565
C29 H3 3.5859 no 4_565
C29 H9 3.1594 no 4_665
C30 H2 3.4236 no 4_565
C30 H3 3.3234 no 4_565
C30 H5 3.4321 no 2_556
C30 H10 3.0009 no 1_655
C31 H3 3.2424 no 4_565
C31 H10 2.6914 no 1_655
C31 H17 3.0386 no 2_556
C31 H18 3.4362 no 2_556
C31 H25B 3.4379 no 4_564
C32 H3 3.4413 no 4_565
C32 H10 3.1062 no 1_655
C32 H17 3.1952 no 2_556
C32 H25B 2.9200 no 4_564
H2 C28 3.1169 no 4_564
H2 C29 2.8529 no 4_564
H2 C30 3.4236 no 4_564
H2 H4 3.5827 no 3_566
H2 H12 3.4133 no 4_564
H2 H28 3.2794 no 4_564
H2 H29 2.8513 no 4_564
H3 C18 3.5508 no 3_566
H3 C29 3.5859 no 4_564
H3 C30 3.3234 no 4_564
H3 C31 3.2424 no 4_564
H3 C32 3.4413 no 4_564
H3 H11 3.5162 no 4_564
H3 H15 3.0879 no 1_554
H3 H16 3.4645 no 1_554
H3 H18 2.6931 no 3_566
H3 H31 3.5714 no 4_564
H4 O20 2.3867 no 3_566
H4 O22 3.5454 no 3_566
H4 C2 3.5057 no 3_566
H4 C16 3.1495 no 1_554
H4 C20 3.3781 no 3_566
H4 H2 3.5827 no 3_566
H4 H11 3.5410 no 4_564
H4 H15 3.2841 no 1_554
H4 H16 2.3105 no 1_554
H4 H18 3.2449 no 3_566
H4 H23A 2.9258 no 3_566
H5 O22 3.2861 no 3_566
H5 C23 3.5755 no 3_566
H5 C30 3.4321 no 2_546
H5 H23A 3.0907 no 3_566
H5 H30 2.7328 no 2_546
H5 H30 3.2362 no 4_464
H6 O22 3.3516 no 1_455
H6 C23 3.2754 no 1_455
H6 H23B 2.4891 no 1_455
H6 H30 3.5915 no 2_546
H8 C11 3.2623 no 4_564
H8 H11 2.6773 no 4_564
H8 H29 3.4046 no 4_464
H9 C25 2.9092 no 4_464
H9 C28 3.5722 no 4_464
H9 C29 3.1594 no 4_464
H9 H21 3.0552 no 1_455
H9 H24B 3.4207 no 4_464
H9 H25A 2.1003 no 4_464
H9 H25B 2.9335 no 4_464
H9 H28 3.4250 no 4_464
H9 H29 2.6505 no 4_464
H10 C30 3.0009 no 1_455
H10 C31 2.6914 no 1_455
H10 C32 3.1062 no 1_455
H10 H15 3.5033 no 4_564
H10 H24B 3.2764 no 4_464
H10 H25A 3.2819 no 4_464
H10 H25B 3.4132 no 4_464
H10 H30 3.2896 no 1_455
H10 H31 2.8090 no 1_455
H10 H32 3.4585 no 1_455
H11 C1 3.2241 no 4_565
H11 C2 3.1378 no 4_565
H11 C3 3.0407 no 4_565
H11 C4 3.0449 no 4_565
H11 C5 3.1061 no 4_565
H11 C6 3.1914 no 4_565
H11 C8 3.4325 no 4_565
H11 H3 3.5162 no 4_565
H11 H4 3.5410 no 4_565
H11 H8 2.6773 no 4_565
H11 H15 3.1093 no 4_564
H12 O26 3.0036 no 4_565
H12 C2 3.5158 no 4_565
H12 H2 3.4133 no 4_565
H14 O26 2.4293 no 4_565
H14 H32 3.3171 no 4_565
H15 O26 3.2015 no 4_565
H15 C3 3.4269 no 1_556
H15 C4 3.5208 no 1_556
H15 C10 3.2009 no 4_565
H15 C11 2.9575 no 4_565
H15 C12 3.3208 no 4_565
H15 H3 3.0879 no 1_556
H15 H4 3.2841 no 1_556
H15 H10 3.5033 no 4_565
H15 H11 3.1093 no 4_565
H15 H24B 3.3218 no 1_455
H15 H32 3.5444 no 4_565
H16 O20 2.3904 no 3_567
H16 C4 3.1101 no 1_556
H16 C18 3.4053 no 3_567
H16 C20 3.5601 no 3_567
H16 C23 3.5480 no 3_567
H16 H3 3.4645 no 1_556
H16 H4 2.3105 no 1_556
H16 H18 3.3528 no 3_567
H16 H23A 2.7785 no 3_567
H16 H24A 3.0600 no 3_567
H16 H24B 3.3582 no 1_455
H17 O20 3.2041 no 3_567
H17 C15 3.4604 no 3_567
H17 C16 3.3973 no 3_567
H17 C17 3.5135 no 3_567
H17 C31 3.0386 no 2_546
H17 C32 3.1952 no 2_546
H17 H23B 3.4569 no 1_455
H17 H24A 2.8442 no 3_567
H17 H25B 3.1920 no 3_567
H17 H31 2.4446 no 2_546
H17 H32 2.7619 no 2_546
H18 C3 3.3920 no 3_566
H18 C31 3.4362 no 2_546
H18 H3 2.6931 no 3_566
H18 H4 3.2449 no 3_566
H18 H16 3.3528 no 3_567
H18 H23B 3.1231 no 1_455
H18 H31 2.9959 no 2_546
H21 C9 3.1973 no 1_655
H21 C10 3.5506 no 1_655
H21 H9 3.0552 no 1_655
H21 H29 2.7074 no 4_564
H23A C4 3.5610 no 3_566
H23A C16 3.5163 no 3_567
H23A H4 2.9258 no 3_566
H23A H5 3.0907 no 3_566
H23A H16 2.7785 no 3_567
H23A H24A 3.3594 no 3_667
H23A H31 3.3295 no 2_646
H23B C6 3.4242 no 1_655
H23B C13 3.3208 no 1_655
H23B C17 3.1693 no 1_655
H23B C18 2.9520 no 1_655
H23B H6 2.4891 no 1_655
H23B H17 3.4569 no 1_655
H23B H18 3.1231 no 1_655
H23B H31 3.1278 no 2_646
H24A C16 3.4215 no 3_567
H24A C17 3.3036 no 3_567
H24A H16 3.0600 no 3_567
H24A H17 2.8442 no 3_567
H24A H23A 3.3594 no 3_667
H24A H24A 3.1607 no 3_667
H24A H31 3.0032 no 4_565
H24A H32 3.5028 no 4_565
H24B C10 3.5864 no 4_665
H24B C13 3.5807 no 1_655
H24B C14 3.2657 no 1_655
H24B C15 2.9827 no 1_655
H24B C16 3.0241 no 1_655
H24B C17 3.3737 no 1_655
H24B H9 3.4207 no 4_665
H24B H10 3.2764 no 4_665
H24B H15 3.3218 no 1_655
H24B H16 3.3582 no 1_655
H25A C9 2.8224 no 4_665
H25A C10 3.4176 no 4_665
H25A H9 2.1003 no 4_665
H25A H10 3.2819 no 4_665
H25A H32 3.5200 no 4_565
H25B C31 3.4379 no 4_565
H25B C32 2.9200 no 4_565
H25B H9 2.9335 no 4_665
H25B H10 3.4132 no 4_665
H25B H17 3.1920 no 3_567
H25B H31 3.2284 no 4_565
H25B H32 2.2090 no 4_565
H28 O26 2.8177 no 4_565
H28 C26 3.3732 no 4_565
H28 H2 3.2794 no 4_565
H28 H9 3.4250 no 4_665
H28 H32 2.9880 no 4_565
H29 O22 2.7245 no 4_565
H29 C9 3.3483 no 4_665
H29 C20 3.4844 no 4_565
H29 C21 3.0632 no 4_565
H29 C26 3.5172 no 4_565
H29 H2 2.8513 no 4_565
H29 H8 3.4046 no 4_665
H29 H9 2.6505 no 4_665
H29 H21 2.7074 no 4_565
H30 O22 3.4625 no 4_565
H30 C5 3.3914 no 2_556
H30 H5 2.7328 no 2_556
H30 H5 3.2362 no 4_665
H30 H6 3.5915 no 2_556
H30 H10 3.2896 no 1_655
H31 C17 3.0603 no 2_556
H31 C18 3.3348 no 2_556
H31 H3 3.5714 no 4_565
H31 H10 2.8090 no 1_655
H31 H17 2.4446 no 2_556
H31 H18 2.9959 no 2_556
H31 H23A 3.3295 no 2_656
H31 H23B 3.1278 no 2_656
H31 H24A 3.0032 no 4_564
H31 H25B 3.2284 no 4_564
H32 C14 3.5025 no 4_564
H32 C25 3.1806 no 4_564
H32 H10 3.4585 no 1_655
H32 H14 3.3171 no 4_564
H32 H15 3.5444 no 4_564
H32 H17 2.7619 no 2_556
H32 H24A 3.5028 no 4_564
H32 H25A 3.5200 no 4_564
H32 H25B 2.2090 no 4_564
H32 H28 2.9880 no 4_564

loop_
_geom_torsion_atom_site_label_1
_geom_torsion_atom_site_label_2
_geom_torsion_atom_site_label_3
_geom_torsion_atom_site_label_4
_geom_torsion
_geom_torsion_publ_flag
C1 P1 C7 C8 11.58(17) no
C1 P1 C7 C12 -169.84(13) no
C7 P1 C1 C2 111.55(14) no
C7 P1 C1 C6 -67.63(16) no
C1 P1 C13 C14 -168.96(12) no
C1 P1 C13 C18 11.30(16) no
C13 P1 C1 C2 -134.76(12) no
C13 P1 C1 C6 46.06(16) no
C1 P1 C19 C20 -73.92(14) no
C1 P1 C19 C26 92.31(13) no
C19 P1 C1 C2 -9.52(16) no
C19 P1 C1 C6 171.31(12) no
C7 P1 C13 C14 -53.34(14) no
C7 P1 C13 C18 126.92(13) no
C13 P1 C7 C8 -104.57(14) no
C13 P1 C7 C12 74.01(15) no
C7 P1 C19 C20 165.45(11) no
C7 P1 C19 C26 -28.32(15) no
C19 P1 C7 C8 135.66(14) no
C19 P1 C7 C12 -45.76(16) no
C13 P1 C19 C20 49.82(14) no
C13 P1 C19 C26 -143.94(11) no
C19 P1 C13 C14 64.56(14) no
C19 P1 C13 C18 -115.18(13) no
C21 O22 C23 C24 -13.9(3) no
C23 O22 C21 C20 -100.0(2) no
C23 O22 C21 C25 18.6(2) no
P1 C1 C2 C3 179.56(13) no
P1 C1 C6 C5 -179.09(13) no
C2 C1 C6 C5 1.8(3) no
C6 C1 C2 C3 -1.2(3) no
C1 C2 C3 C4 -0.5(4) no
C2 C3 C4 C5 1.7(4) no
C3 C4 C5 C6 -1.1(4) no
C4 C5 C6 C1 -0.6(3) no
P1 C7 C8 C9 176.94(15) no
P1 C7 C12 C11 -177.10(14) no
C8 C7 C12 C11 1.5(3) no
C12 C7 C8 C9 -1.6(3) no
C7 C8 C9 C10 0.4(4) no
C8 C9 C10 C11 0.9(5) no
C9 C10 C11 C12 -1.0(5) no
C10 C11 C12 C7 -0.2(4) no
P1 C13 C14 C15 179.03(14) no
P1 C13 C18 C17 -178.46(12) no
C14 C13 C18 C17 1.8(3) no
C18 C13 C14 C15 -1.2(3) no
C13 C14 C15 C16 -0.8(4) no
C14 C15 C16 C17 2.2(4) no
C15 C16 C17 C18 -1.6(3) no
C16 C17 C18 C13 -0.4(3) no
P1 C19 C20 O20 -0.7(2) no
P1 C19 C20 C21 173.84(12) no
P1 C19 C26 O26 -34.2(2) no
P1 C19 C26 C27 140.83(13) no
C20 C19 C26 O26 129.7(2) no
C20 C19 C26 C27 -55.3(3) no
C26 C19 C20 O20 -164.84(17) no
C26 C19 C20 C21 9.7(3) no
O20 C20 C21 O22 46.7(2) no
O20 C20 C21 C25 -71.0(2) no
C19 C20 C21 O22 -128.09(18) no
C19 C20 C21 C25 114.22(19) no
O22 C21 C25 C24 -16.3(2) no
C20 C21 C25 C24 102.0(2) no
O22 C23 C24 C25 4.1(4) no
C23 C24 C25 C21 7.4(4) no
O26 C26 C27 C28 153.40(17) no
O26 C26 C27 C32 -21.2(3) no
C19 C26 C27 C28 -21.7(3) no
C19 C26 C27 C32 163.74(16) no
C26 C27 C28 C29 -175.53(17) no
C26 C27 C32 C31 175.57(16) no
C28 C27 C32 C31 0.9(3) no
C32 C27 C28 C29 -1.0(3) no
C27 C28 C29 C30 0.4(4) no
C28 C29 C30 C31 0.4(4) no
C29 C30 C31 C32 -0.5(4) no
C30 C31 C32 C27 -0.1(3) no
